data_7019751
loop_
_publ_author_name
'Zhang, Yuetao'
'Miyake, Garret M.'
'John, Mallory G.'
'Falivene, Laura'
'Caporaso, Lucia'
'Cavallo, Luigi'
'Chen, Eugene Y.-X.'

_publ_section_title
;
 Lewis pair polymerization by classical and frustrated Lewis pairs: acid,
 base and monomer scope and polymerization mechanism.
;
_journal_issue 30
_journal_name_full 'Dalton transactions (Cambridge, England : 2003)'
_journal_page_first 9119
_journal_page_last 9134
_journal_paper_doi 10.1039/c2dt30427a
_journal_volume 41
_journal_year 2012
_chemical_formula_moiety 'C35 H34 Al F15 O2 P'
_chemical_formula_sum 'C35 H34 Al F15 O2 P'
_chemical_formula_weight 829.57
_chemical_name_systematic
;
?
;
_space_group_IT_number 14
_symmetry_cell_setting monoclinic
_symmetry_space_group_name_Hall '-P 2yn'
_symmetry_space_group_name_H-M 'P 1 21/n 1'
_atom_sites_solution_hydrogens geom
_atom_sites_solution_primary direct
_atom_sites_solution_secondary difmap
_audit_creation_method 'Bruker SHELXTL'
_cell_angle_alpha 90.00
_cell_angle_beta 93.4810(10)
_cell_angle_gamma 90.00
_cell_formula_units_Z 4
_cell_length_a 15.9769(3)
_cell_length_b 12.0995(2)
_cell_length_c 18.1623(3)
_cell_measurement_reflns_used 9073
_cell_measurement_temperature 120(2)
_cell_measurement_theta_max 33.15
_cell_measurement_theta_min 2.36
_cell_volume 3504.52(11)
_computing_cell_refinement 'Bruker SAINT'
_computing_data_collection 'Bruker APEX2'
_computing_data_reduction 'Bruker SAINT'
_computing_molecular_graphics 'Bruker SHELXTL'
_computing_publication_material 'Bruker SHELXTL'
_computing_structure_refinement 'SHELXL-97 (Sheldrick, 2008)'
_computing_structure_solution 'SHELXS-97 (Sheldrick, 2008)'
_diffrn_ambient_temperature 120(2)
_diffrn_measured_fraction_theta_full 0.999
_diffrn_measured_fraction_theta_max 0.999
_diffrn_measurement_device_type 'Bruker APEX-II CCD'
_diffrn_measurement_method '\f and \w scans'
_diffrn_radiation_monochromator graphite
_diffrn_radiation_source 'fine-focus sealed tube'
_diffrn_radiation_type MoK\a
_diffrn_radiation_wavelength 0.71073
_diffrn_reflns_av_R_equivalents 0.0419
_diffrn_reflns_av_sigmaI/netI 0.0464
_diffrn_reflns_limit_h_max 24
_diffrn_reflns_limit_h_min -23
_diffrn_reflns_limit_k_max 18
_diffrn_reflns_limit_k_min -14
_diffrn_reflns_limit_l_max 24
_diffrn_reflns_limit_l_min -27
_diffrn_reflns_number 52285
_diffrn_reflns_theta_full 33.22
_diffrn_reflns_theta_max 33.22
_diffrn_reflns_theta_min 1.65
_exptl_absorpt_coefficient_mu 0.217
_exptl_absorpt_correction_T_max 0.9803
_exptl_absorpt_correction_T_min 0.9160
_exptl_absorpt_correction_type multi-scan
_exptl_absorpt_process_details 'SADABS, Sheldrick, 1997'
_exptl_crystal_colour colourless
_exptl_crystal_density_diffrn 1.572
_exptl_crystal_density_meas ?
_exptl_crystal_density_method 'not measured'
_exptl_crystal_description block
_exptl_crystal_F_000 1692
_exptl_crystal_size_max 0.41
_exptl_crystal_size_mid 0.28
_exptl_crystal_size_min 0.09
_refine_diff_density_max 0.517
_refine_diff_density_min -0.975
_refine_diff_density_rms 0.090
_refine_ls_extinction_method none
_refine_ls_goodness_of_fit_ref 1.013
_refine_ls_hydrogen_treatment constr
_refine_ls_matrix_type full
_refine_ls_number_parameters 496
_refine_ls_number_reflns 13439
_refine_ls_number_restraints 0
_refine_ls_restrained_S_all 1.013
_refine_ls_R_factor_all 0.0765
_refine_ls_R_factor_gt 0.0442
_refine_ls_shift/su_max 0.001
_refine_ls_shift/su_mean 0.000
_refine_ls_structure_factor_coef Fsqd
_refine_ls_weighting_details 'calc w=1/[\s^2^(Fo^2^)+(0.0826P)^2^+0.3389P] where P=(Fo^2^+2Fc^2^)/3'
_refine_ls_weighting_scheme calc
_refine_ls_wR_factor_gt 0.1205
_refine_ls_wR_factor_ref 0.1483
_reflns_number_gt 9144
_reflns_number_total 13439
_reflns_threshold_expression >2sigma(I)
_cod_data_source_file c2dt30427a.txt
_cod_data_source_block ec65
_cod_depositor_comments
;
The following automatic conversions were performed:

'_symmetry_cell_setting' value 'Monoclinic' changed to 'monoclinic'
according to /home/saulius/struct/CIF-dictionaries/cif_core.dic
dictionary named 'cif_core.dic' version 2.4.1 from 2010-06-29.

Automatic conversion script
Id: cif_fix_values 1891 2012-01-12 08:04:46Z andrius 

The following automatic conversions were performed:

'_exptl_crystal_density_meas' value 'not measured' was changed to '?'
- the value is perceived as not measured.

Automatic conversion script
Id: cif_fix_values 3008 2015-01-20 13:52:24Z robertas 
;
_cod_original_sg_symbol_H-M 'P 21/n'
_cod_database_code 7019751

loop_
_symmetry_equiv_pos_as_xyz
'x, y, z'
'-x+1/2, y+1/2, -z+1/2'
'-x, -y, -z'
'x-1/2, -y-1/2, z-1/2'

loop_
_atom_site_label
_atom_site_type_symbol
_atom_site_fract_x
_atom_site_fract_y
_atom_site_fract_z
_atom_site_U_iso_or_equiv
_atom_site_adp_type
_atom_site_occupancy
_atom_site_symmetry_multiplicity
_atom_site_calc_flag
_atom_site_refinement_flags
Al2 Al 0.03666(3) 0.89378(4) 0.24433(2) 0.01544(9) Uani 1 1 d .
C1 C 0.01531(9) 0.73578(12) 0.21494(9) 0.0193(3) Uani 1 1 d .
C2 C 0.03721(11) 0.64320(13) 0.25650(10) 0.0251(3) Uani 1 1 d .
C3 C 0.02555(12) 0.53552(14) 0.23188(12) 0.0324(4) Uani 1 1 d .
C4 C -0.00962(11) 0.51771(14) 0.16181(12) 0.0311(4) Uani 1 1 d .
C5 C -0.03258(10) 0.60591(14) 0.11755(10) 0.0257(3) Uani 1 1 d .
C6 C -0.02080(9) 0.71177(12) 0.14575(9) 0.0203(3) Uani 1 1 d .
C7 C -0.06766(9) 0.97306(12) 0.27210(8) 0.0176(3) Uani 1 1 d .
C8 C -0.14645(9) 0.92575(13) 0.27339(8) 0.0195(3) Uani 1 1 d .
C9 C -0.21743(9) 0.98234(14) 0.29231(9) 0.0224(3) Uani 1 1 d .
C10 C -0.21086(10) 1.09260(14) 0.31056(9) 0.0239(3) Uani 1 1 d .
C11 C -0.13379(11) 1.14393(13) 0.31122(8) 0.0226(3) Uani 1 1 d .
C12 C -0.06483(10) 1.08282(13) 0.29363(8) 0.0193(3) Uani 1 1 d .
C13 C 0.11899(9) 0.90496(12) 0.33244(8) 0.0175(3) Uani 1 1 d .
C14 C 0.20171(9) 0.93902(12) 0.33422(8) 0.0178(3) Uani 1 1 d .
C15 C 0.25184(9) 0.95301(12) 0.39813(9) 0.0200(3) Uani 1 1 d .
C16 C 0.21891(10) 0.93279(13) 0.46516(9) 0.0225(3) Uani 1 1 d .
C17 C 0.13719(10) 0.89715(14) 0.46685(9) 0.0241(3) Uani 1 1 d .
C18 C 0.09048(10) 0.88363(14) 0.40142(9) 0.0221(3) Uani 1 1 d .
C19 C 0.11671(9) 1.04090(12) 0.14602(8) 0.0178(3) Uani 1 1 d .
C20 C 0.18706(9) 1.05210(11) 0.10991(8) 0.0173(3) Uani 1 1 d .
H20 H 0.1592 1.0510 0.0603 0.021 Uiso 1 1 calc R
C21 C 0.20920(11) 1.17327(13) 0.10928(11) 0.0281(3) Uani 1 1 d .
H21A H 0.2216 1.1979 0.0603 0.034 Uiso 1 1 calc R
H21B H 0.2565 1.1896 0.1436 0.034 Uiso 1 1 calc R
C22 C 0.12838(12) 1.22520(14) 0.13401(12) 0.0336(4) Uani 1 1 d .
H22A H 0.1412 1.2816 0.1710 0.040 Uiso 1 1 calc R
H22B H 0.0974 1.2592 0.0924 0.040 Uiso 1 1 calc R
C23 C 0.24263(9) 0.95500(12) 0.09817(8) 0.0173(3) Uani 1 1 d .
H23A H 0.2229 0.8956 0.1285 0.021 Uiso 1 1 calc R
H23B H 0.2980 0.9749 0.1189 0.021 Uiso 1 1 calc R
C24 C 0.15494(9) 0.83758(12) -0.03262(8) 0.0165(3) Uani 1 1 d .
C25 C 0.15863(11) 0.80828(14) -0.11494(9) 0.0250(3) Uani 1 1 d .
H25A H 0.1065 0.7754 -0.1325 0.038 Uiso 1 1 calc R
H25B H 0.2035 0.7570 -0.1210 0.038 Uiso 1 1 calc R
H25C H 0.1682 0.8742 -0.1426 0.038 Uiso 1 1 calc R
C26 C 0.13030(10) 0.73362(13) 0.01015(9) 0.0215(3) Uani 1 1 d .
H26A H 0.0750 0.7105 -0.0069 0.032 Uiso 1 1 calc R
H26B H 0.1311 0.7503 0.0619 0.032 Uiso 1 1 calc R
H26C H 0.1695 0.6754 0.0021 0.032 Uiso 1 1 calc R
C27 C 0.08271(9) 0.92030(13) -0.02455(9) 0.0211(3) Uani 1 1 d .
H27A H 0.0959 0.9888 -0.0478 0.032 Uiso 1 1 calc R
H27B H 0.0753 0.9329 0.0268 0.032 Uiso 1 1 calc R
H27C H 0.0319 0.8906 -0.0476 0.032 Uiso 1 1 calc R
C28 C 0.33609(9) 0.78112(12) 0.02926(9) 0.0200(3) Uani 1 1 d .
C29 C 0.33770(10) 0.69645(14) -0.03394(10) 0.0269(3) Uani 1 1 d .
H29A H 0.3799 0.6417 -0.0220 0.040 Uiso 1 1 calc R
H29B H 0.3503 0.7335 -0.0787 0.040 Uiso 1 1 calc R
H29C H 0.2839 0.6613 -0.0406 0.040 Uiso 1 1 calc R
C30 C 0.31610(10) 0.72183(13) 0.10121(9) 0.0241(3) Uani 1 1 d .
H30A H 0.2587 0.6980 0.0979 0.036 Uiso 1 1 calc R
H30B H 0.3250 0.7717 0.1420 0.036 Uiso 1 1 calc R
H30C H 0.3521 0.6588 0.1085 0.036 Uiso 1 1 calc R
C31 C 0.42549(10) 0.82737(15) 0.04301(11) 0.0281(4) Uani 1 1 d .
H31A H 0.4628 0.7687 0.0589 0.042 Uiso 1 1 calc R
H31B H 0.4256 0.8834 0.0805 0.042 Uiso 1 1 calc R
H31C H 0.4438 0.8588 -0.0018 0.042 Uiso 1 1 calc R
C32 C 0.30125(9) 1.00353(13) -0.05373(8) 0.0203(3) Uani 1 1 d .
C33 C 0.34409(11) 0.95456(15) -0.11996(9) 0.0287(4) Uani 1 1 d .
H33A H 0.3627 1.0134 -0.1504 0.043 Uiso 1 1 calc R
H33B H 0.3049 0.9089 -0.1482 0.043 Uiso 1 1 calc R
H33C H 0.3914 0.9108 -0.1026 0.043 Uiso 1 1 calc R
C34 C 0.23039(11) 1.08124(14) -0.08321(10) 0.0267(3) Uani 1 1 d .
H34A H 0.2006 1.1088 -0.0427 0.040 Uiso 1 1 calc R
H34B H 0.1924 1.0412 -0.1164 0.040 Uiso 1 1 calc R
H34C H 0.2540 1.1420 -0.1089 0.040 Uiso 1 1 calc R
C35 C 0.36534(10) 1.07543(14) -0.00858(10) 0.0250(3) Uani 1 1 d .
H35A H 0.4125 1.0309 0.0080 0.037 Uiso 1 1 calc R
H35B H 0.3395 1.1057 0.0333 0.037 Uiso 1 1 calc R
H35C H 0.3839 1.1345 -0.0389 0.037 Uiso 1 1 calc R
F1 F 0.07241(8) 0.65417(9) 0.32604(6) 0.0405(3) Uani 1 1 d .
F2 F 0.04862(10) 0.44905(9) 0.27512(8) 0.0537(4) Uani 1 1 d .
F3 F -0.02066(8) 0.41415(9) 0.13653(8) 0.0470(3) Uani 1 1 d .
F4 F -0.06499(7) 0.58953(10) 0.04892(7) 0.0407(3) Uani 1 1 d .
F5 F -0.04721(6) 0.79577(8) 0.10065(6) 0.0283(2) Uani 1 1 d .
F6 F -0.15755(6) 0.81777(8) 0.25604(6) 0.0288(2) Uani 1 1 d .
F7 F -0.29225(6) 0.93140(10) 0.29269(6) 0.0344(2) Uani 1 1 d .
F8 F -0.27875(7) 1.14872(10) 0.32886(6) 0.0363(3) Uani 1 1 d .
F9 F -0.12658(7) 1.25084(8) 0.33060(6) 0.0338(2) Uani 1 1 d .
F10 F 0.00957(6) 1.13616(8) 0.30016(6) 0.0275(2) Uani 1 1 d .
F11 F 0.23813(6) 0.96145(9) 0.27040(5) 0.0281(2) Uani 1 1 d .
F12 F 0.33147(6) 0.98887(9) 0.39612(6) 0.0295(2) Uani 1 1 d .
F13 F 0.26532(7) 0.94809(9) 0.52810(6) 0.0333(2) Uani 1 1 d .
F14 F 0.10437(7) 0.87627(11) 0.53185(6) 0.0389(3) Uani 1 1 d .
F15 F 0.01070(6) 0.84692(10) 0.40633(6) 0.0332(2) Uani 1 1 d .
O1 O 0.07947(7) 0.95026(9) 0.16561(6) 0.0193(2) Uani 1 1 d .
O2 O 0.07918(7) 1.13766(9) 0.16455(7) 0.0254(2) Uani 1 1 d .
P1 P 0.25741(2) 0.89507(3) 0.00717(2) 0.01383(8) Uani 1 1 d .

loop_
_atom_site_aniso_label
_atom_site_aniso_U_11
_atom_site_aniso_U_22
_atom_site_aniso_U_33
_atom_site_aniso_U_23
_atom_site_aniso_U_13
_atom_site_aniso_U_12
Al2 0.01566(19) 0.0150(2) 0.0159(2) -0.00189(15) 0.00284(15) -0.00159(15)
C1 0.0170(6) 0.0177(6) 0.0234(7) -0.0015(5) 0.0046(5) -0.0014(5)
C2 0.0274(8) 0.0195(7) 0.0283(8) 0.0007(6) 0.0021(6) -0.0019(6)
C3 0.0343(9) 0.0157(7) 0.0472(11) 0.0033(7) 0.0026(8) -0.0009(6)
C4 0.0243(8) 0.0174(7) 0.0523(11) -0.0119(7) 0.0067(7) -0.0032(6)
C5 0.0172(7) 0.0271(8) 0.0329(9) -0.0115(7) 0.0018(6) -0.0040(6)
C6 0.0147(6) 0.0193(7) 0.0270(8) -0.0029(6) 0.0033(5) -0.0010(5)
C7 0.0178(6) 0.0204(6) 0.0146(6) -0.0025(5) 0.0013(5) 0.0003(5)
C8 0.0203(6) 0.0204(7) 0.0180(7) -0.0014(5) 0.0016(5) 0.0000(5)
C9 0.0164(6) 0.0320(8) 0.0191(7) 0.0055(6) 0.0032(5) 0.0023(6)
C10 0.0245(7) 0.0302(8) 0.0176(7) 0.0050(6) 0.0065(6) 0.0115(6)
C11 0.0321(8) 0.0203(7) 0.0158(7) -0.0005(5) 0.0041(6) 0.0058(6)
C12 0.0218(7) 0.0206(7) 0.0156(6) -0.0013(5) 0.0018(5) -0.0010(5)
C13 0.0177(6) 0.0175(6) 0.0175(6) -0.0012(5) 0.0024(5) -0.0008(5)
C14 0.0180(6) 0.0163(6) 0.0193(7) -0.0007(5) 0.0033(5) 0.0004(5)
C15 0.0163(6) 0.0163(6) 0.0273(8) -0.0002(5) -0.0006(5) 0.0000(5)
C16 0.0264(7) 0.0208(7) 0.0194(7) -0.0019(5) -0.0050(6) 0.0022(6)
C17 0.0272(8) 0.0291(8) 0.0162(7) 0.0008(6) 0.0031(6) 0.0004(6)
C18 0.0200(7) 0.0268(8) 0.0197(7) 0.0000(6) 0.0030(5) -0.0037(6)
C19 0.0203(6) 0.0158(6) 0.0173(6) -0.0020(5) 0.0005(5) -0.0006(5)
C20 0.0211(6) 0.0127(6) 0.0182(7) -0.0006(5) 0.0018(5) -0.0015(5)
C21 0.0309(8) 0.0153(7) 0.0392(10) -0.0049(6) 0.0115(7) -0.0055(6)
C22 0.0376(9) 0.0156(7) 0.0487(11) -0.0028(7) 0.0124(8) -0.0006(6)
C23 0.0183(6) 0.0167(6) 0.0167(6) 0.0007(5) 0.0011(5) -0.0002(5)
C24 0.0156(6) 0.0172(6) 0.0166(6) -0.0009(5) 0.0009(5) -0.0015(5)
C25 0.0268(8) 0.0291(8) 0.0191(7) -0.0040(6) 0.0004(6) -0.0031(6)
C26 0.0189(6) 0.0188(7) 0.0271(8) 0.0013(6) 0.0031(6) -0.0041(5)
C27 0.0149(6) 0.0222(7) 0.0258(8) -0.0026(6) -0.0014(5) 0.0018(5)
C28 0.0146(6) 0.0181(6) 0.0277(8) 0.0040(6) 0.0041(5) 0.0026(5)
C29 0.0226(7) 0.0221(7) 0.0371(9) -0.0014(7) 0.0097(7) 0.0041(6)
C30 0.0216(7) 0.0207(7) 0.0297(8) 0.0073(6) -0.0005(6) 0.0044(5)
C31 0.0157(7) 0.0278(8) 0.0407(10) 0.0054(7) -0.0004(6) 0.0009(6)
C32 0.0198(6) 0.0203(7) 0.0212(7) 0.0058(5) 0.0044(5) -0.0029(5)
C33 0.0301(8) 0.0324(9) 0.0248(8) 0.0053(7) 0.0117(7) -0.0041(7)
C34 0.0276(8) 0.0215(7) 0.0307(9) 0.0109(6) -0.0004(7) -0.0008(6)
C35 0.0210(7) 0.0226(7) 0.0316(9) 0.0047(6) 0.0035(6) -0.0065(6)
F1 0.0610(8) 0.0272(6) 0.0314(6) 0.0066(4) -0.0111(5) -0.0049(5)
F2 0.0723(9) 0.0183(5) 0.0691(9) 0.0126(6) -0.0076(7) 0.0007(6)
F3 0.0445(7) 0.0201(5) 0.0763(9) -0.0189(6) 0.0033(7) -0.0052(5)
F4 0.0362(6) 0.0427(7) 0.0419(7) -0.0208(5) -0.0077(5) -0.0068(5)
F5 0.0278(5) 0.0278(5) 0.0283(5) 0.0005(4) -0.0072(4) 0.0001(4)
F6 0.0253(5) 0.0220(5) 0.0397(6) -0.0066(4) 0.0059(4) -0.0067(4)
F7 0.0179(4) 0.0426(6) 0.0432(6) 0.0084(5) 0.0068(4) -0.0010(4)
F8 0.0324(6) 0.0400(6) 0.0379(6) 0.0115(5) 0.0145(5) 0.0216(5)
F9 0.0489(6) 0.0197(5) 0.0338(6) -0.0056(4) 0.0107(5) 0.0078(4)
F10 0.0273(5) 0.0244(5) 0.0312(5) -0.0101(4) 0.0039(4) -0.0066(4)
F11 0.0207(4) 0.0418(6) 0.0224(5) 0.0025(4) 0.0060(4) -0.0051(4)
F12 0.0179(4) 0.0342(5) 0.0359(6) -0.0024(4) -0.0034(4) -0.0044(4)
F13 0.0330(5) 0.0430(6) 0.0226(5) -0.0025(4) -0.0109(4) 0.0017(5)
F14 0.0400(6) 0.0609(8) 0.0163(5) 0.0056(5) 0.0053(4) -0.0054(5)
F15 0.0226(5) 0.0533(7) 0.0241(5) 0.0046(5) 0.0050(4) -0.0120(4)
O1 0.0218(5) 0.0192(5) 0.0171(5) -0.0005(4) 0.0041(4) -0.0050(4)
O2 0.0278(6) 0.0177(5) 0.0316(6) -0.0026(4) 0.0095(5) 0.0023(4)
P1 0.01252(15) 0.01371(15) 0.01543(16) 0.00156(12) 0.00229(12) -0.00017(12)

loop_
_atom_type_symbol
_atom_type_description
_atom_type_scat_dispersion_real
_atom_type_scat_dispersion_imag
_atom_type_scat_source
C C 0.0033 0.0016 'International Tables Vol C Tables 4.2.6.8 and 6.1.1.4'
H H 0.0000 0.0000 'International Tables Vol C Tables 4.2.6.8 and 6.1.1.4'
O O 0.0106 0.0060 'International Tables Vol C Tables 4.2.6.8 and 6.1.1.4'
F F 0.0171 0.0103 'International Tables Vol C Tables 4.2.6.8 and 6.1.1.4'
Al Al 0.0645 0.0514 'International Tables Vol C Tables 4.2.6.8 and 6.1.1.4'
P P 0.1023 0.0942 'International Tables Vol C Tables 4.2.6.8 and 6.1.1.4'

loop_
_geom_angle_atom_site_label_1
_geom_angle_atom_site_label_2
_geom_angle_atom_site_label_3
_geom_angle
O1 Al2 C1 102.82(6)
O1 Al2 C13 110.63(6)
C1 Al2 C13 111.56(6)
O1 Al2 C7 112.76(6)
C1 Al2 C7 112.97(6)
C13 Al2 C7 106.24(6)
C6 C1 C2 113.82(14)
C6 C1 Al2 119.78(11)
C2 C1 Al2 126.32(12)
F1 C2 C1 120.35(14)
F1 C2 C3 115.59(15)
C1 C2 C3 124.07(16)
F2 C3 C4 119.98(16)
F2 C3 C2 121.03(18)
C4 C3 C2 118.99(16)
F3 C4 C5 120.03(18)
F3 C4 C3 120.01(17)
C5 C4 C3 119.96(15)
F4 C5 C4 120.40(15)
F4 C5 C6 121.18(16)
C4 C5 C6 118.42(16)
F5 C6 C1 119.29(13)
F5 C6 C5 115.99(14)
C1 C6 C5 124.72(15)
C12 C7 C8 113.95(14)
C12 C7 Al2 120.96(11)
C8 C7 Al2 125.08(11)
F6 C8 C7 120.11(13)
F6 C8 C9 115.93(14)
C7 C8 C9 123.96(15)
F7 C9 C10 119.83(14)
F7 C9 C8 121.04(15)
C10 C9 C8 119.13(14)
F8 C10 C9 120.01(15)
F8 C10 C11 120.40(15)
C9 C10 C11 119.57(14)
F9 C11 C10 119.89(14)
F9 C11 C12 121.29(15)
C10 C11 C12 118.80(15)
F10 C12 C11 115.73(14)
F10 C12 C7 119.76(13)
C11 C12 C7 124.50(15)
C14 C13 C18 113.66(14)
C14 C13 Al2 128.02(11)
C18 C13 Al2 118.18(11)
F11 C14 C15 115.93(13)
F11 C14 C13 119.93(13)
C15 C14 C13 124.14(14)
F12 C15 C16 119.56(14)
F12 C15 C14 121.18(14)
C16 C15 C14 119.23(14)
F13 C16 C17 120.11(15)
F13 C16 C15 120.62(15)
C17 C16 C15 119.27(14)
F14 C17 C18 121.11(15)
F14 C17 C16 119.95(14)
C18 C17 C16 118.94(15)
F15 C18 C17 116.42(14)
F15 C18 C13 118.86(14)
C17 C18 C13 124.72(15)
O1 C19 C20 128.77(13)
O1 C19 O2 115.97(13)
C20 C19 O2 115.27(13)
C19 C20 C23 120.81(13)
C19 C20 C21 107.79(13)
C23 C20 C21 128.39(13)
C20 C21 C22 101.23(13)
O2 C22 C21 107.43(13)
C20 C23 P1 123.32(11)
C25 C24 C27 108.33(12)
C25 C24 C26 109.09(12)
C27 C24 C26 105.45(12)
C25 C24 P1 111.95(10)
C27 C24 P1 111.24(10)
C26 C24 P1 110.53(10)
C29 C28 C31 107.78(13)
C29 C28 C30 109.63(13)
C31 C28 C30 105.63(13)
C29 C28 P1 111.57(11)
C31 C28 P1 111.55(10)
C30 C28 P1 110.47(10)
C33 C32 C35 108.70(13)
C33 C32 C34 108.38(14)
C35 C32 C34 106.89(13)
C33 C32 P1 113.00(11)
C35 C32 P1 109.90(11)
C34 C32 P1 109.76(10)
C19 O1 Al2 138.81(10)
C19 O2 C22 105.99(12)
C23 P1 C32 109.12(7)
C23 P1 C24 109.61(7)
C32 P1 C24 112.26(7)
C23 P1 C28 102.56(7)
C32 P1 C28 111.54(7)
C24 P1 C28 111.30(7)

loop_
_geom_bond_atom_site_label_1
_geom_bond_atom_site_label_2
_geom_bond_distance
Al2 O1 1.7599(11)
Al2 C1 2.0085(15)
Al2 C13 2.0134(15)
Al2 C7 2.0136(15)
C1 C6 1.381(2)
C1 C2 1.384(2)
C2 F1 1.357(2)
C2 C3 1.386(2)
C3 F2 1.346(2)
C3 C4 1.376(3)
C4 F3 1.3425(19)
C4 C5 1.373(3)
C5 F4 1.335(2)
C5 C6 1.388(2)
C6 F5 1.3565(18)
C7 C12 1.384(2)
C7 C8 1.384(2)
C8 F6 1.3532(18)
C8 C9 1.386(2)
C9 F7 1.3454(18)
C9 C10 1.377(2)
C10 F8 1.3386(18)
C10 C11 1.378(2)
C11 F9 1.3438(19)
C11 C12 1.380(2)
C12 F10 1.3514(18)
C13 C14 1.383(2)
C13 C18 1.383(2)
C14 F11 1.3556(18)
C14 C15 1.380(2)
C15 F12 1.3467(17)
C15 C16 1.377(2)
C16 F13 1.3371(18)
C16 C17 1.377(2)
C17 F14 1.3445(19)
C17 C18 1.374(2)
C18 F15 1.3578(18)
C19 O1 1.3073(17)
C19 C20 1.342(2)
C19 O2 1.3666(18)
C20 C23 1.496(2)
C20 C21 1.508(2)
C21 C22 1.528(3)
C22 O2 1.449(2)
C23 P1 1.8332(15)
C24 C25 1.541(2)
C24 C27 1.541(2)
C24 C26 1.542(2)
C24 P1 1.8823(14)
C28 C29 1.540(2)
C28 C31 1.540(2)
C28 C30 1.541(2)
C28 P1 1.8922(15)
C32 C33 1.538(2)
C32 C35 1.541(2)
C32 C34 1.542(2)
C32 P1 1.8789(15)
